data_1545615
loop_
_publ_author_name
'Shahsavari, Hamid R.'
'Babadi Aghakhanpour, Reza'
'Babaghasabha, Mojgan'
'Golbon Haghighi, Mohsen'
'Nabavizadeh, S. Masoud'
'Notash, Behrouz'

_publ_section_title
;
 Photophysical properties of a series of cycloplatinated( <scp>ii</scp> )
 complexes featuring allyldiphenylphosphane
;
_journal_issue 10
_journal_name_full 'New Journal of Chemistry'
_journal_page_first 3798
_journal_page_last 3810
_journal_paper_doi 10.1039/C7NJ00055C
_journal_volume 41
_journal_year 2017
_chemical_formula_moiety 'C30 H26 N P Pt'
_chemical_formula_sum 'C30 H26 N P Pt'
_chemical_formula_weight 626.57
_space_group_crystal_system monoclinic
_space_group_IT_number 14
_space_group_name_Hall '-P 2ybc'
_space_group_name_H-M_alt 'P 1 21/c 1'
_symmetry_space_group_name_Hall '-P 2ybc'
_symmetry_space_group_name_H-M 'P 1 21/c 1'
_atom_sites_solution_hydrogens geom
_audit_creation_method SHELXL-2016/6
_audit_update_record
;
2017-03-17 deposited with the CCDC.
2017-03-21 downloaded from the CCDC.
;
_cell_angle_alpha 90
_cell_angle_beta 100.17(3)
_cell_angle_gamma 90
_cell_formula_units_Z 4
_cell_length_a 9.6029(19)
_cell_length_b 13.097(3)
_cell_length_c 19.630(4)
_cell_measurement_reflns_used 4265
_cell_measurement_temperature 298(2)
_cell_measurement_theta_max 24.996
_cell_measurement_theta_min 2.108
_cell_volume 2430.1(9)
_computing_cell_refinement 'X-Area (Stoe & Cie GmbH, 2005)'
_computing_data_collection 'X-Area (Stoe & Cie GmbH, 2005)'
_computing_data_reduction 'X-Area (Stoe & Cie GmbH, 2005)'
_computing_molecular_graphics 'ORTEP-3 for Windows (Farrugia, 1997)'
_computing_publication_material 'WinGX (Farrugia, 1999)'
_computing_structure_refinement 'SHELXL-2016/6 (Sheldrick, 2016)'
_computing_structure_solution 'SHELXL-2016/6 (Sheldrick, 2016)'
_diffrn_ambient_temperature 298(2)
_diffrn_detector_area_resol_mean '0.15 mm'
_diffrn_measured_fraction_theta_full 0.994
_diffrn_measured_fraction_theta_max 0.994
_diffrn_measurement_device_type 'STOE IPDS 2T'
_diffrn_measurement_method 'rotation method'
_diffrn_radiation_type MoK\a
_diffrn_radiation_wavelength 0.71073
_diffrn_reflns_av_R_equivalents 0.0886
_diffrn_reflns_av_unetI/netI 0.1070
_diffrn_reflns_Laue_measured_fraction_full 0.994
_diffrn_reflns_Laue_measured_fraction_max 0.994
_diffrn_reflns_limit_h_max 8
_diffrn_reflns_limit_h_min -11
_diffrn_reflns_limit_k_max 14
_diffrn_reflns_limit_k_min -15
_diffrn_reflns_limit_l_max 23
_diffrn_reflns_limit_l_min -23
_diffrn_reflns_number 11136
_diffrn_reflns_point_group_measured_fraction_full 0.994
_diffrn_reflns_point_group_measured_fraction_max 0.994
_diffrn_reflns_theta_full 24.996
_diffrn_reflns_theta_max 24.996
_diffrn_reflns_theta_min 2.108
_diffrn_source 'fine-focus sealed tube'
_exptl_absorpt_coefficient_mu 5.859
_exptl_absorpt_correction_T_max 0.3221
_exptl_absorpt_correction_T_min 0.1577
_exptl_absorpt_correction_type numerical
_exptl_absorpt_process_details 'shape of crystal determined optically'
_exptl_crystal_colour yellow
_exptl_crystal_density_diffrn 1.713
_exptl_crystal_description needle
_exptl_crystal_F_000 1224
_exptl_crystal_size_max 0.500
_exptl_crystal_size_mid 0.300
_exptl_crystal_size_min 0.250
_refine_diff_density_max 2.123
_refine_diff_density_min -1.267
_refine_diff_density_rms 0.180
_refine_ls_extinction_method none
_refine_ls_goodness_of_fit_ref 0.869
_refine_ls_hydrogen_treatment constr
_refine_ls_matrix_type full
_refine_ls_number_parameters 299
_refine_ls_number_reflns 4265
_refine_ls_number_restraints 0
_refine_ls_restrained_S_all 0.869
_refine_ls_R_factor_all 0.0730
_refine_ls_R_factor_gt 0.0397
_refine_ls_shift/su_max 0.001
_refine_ls_shift/su_mean 0.000
_refine_ls_structure_factor_coef Fsqd
_refine_ls_weighting_details 'w=1/[\s^2^(Fo^2^)+(0.0394P)^2^] where P=(Fo^2^+2Fc^2^)/3'
_refine_ls_weighting_scheme calc
_refine_ls_wR_factor_gt 0.0828
_refine_ls_wR_factor_ref 0.0952
_reflns_Friedel_coverage 0.000
_reflns_number_gt 2745
_reflns_number_total 4265
_reflns_threshold_expression 'I > 2\s(I)'
_cod_data_source_file c7nj00055c2.cif
_cod_data_source_block shelx
_cod_original_cell_volume 2430.0(9)
_cod_database_code 1545615
_shelx_shelxl_version_number 2016/6
_shelx_space_group_comment
;
The symmetry employed for this shelxl refinement is uniquely defined
by the following loop, which should always be used as a source of
symmetry information in preference to the above space-group names.
They are only intended as comments.
;
_shelx_estimated_absorpt_t_min 0.158
_shelx_estimated_absorpt_t_max 0.322

loop_
_space_group_symop_operation_xyz
'x, y, z'
'-x, y+1/2, -z+1/2'
'-x, -y, -z'
'x, -y-1/2, z-1/2'

loop_
_atom_site_label
_atom_site_type_symbol
_atom_site_fract_x
_atom_site_fract_y
_atom_site_fract_z
_atom_site_U_iso_or_equiv
_atom_site_adp_type
_atom_site_occupancy
_atom_site_site_symmetry_order
_atom_site_calc_flag
_atom_site_refinement_flags_posn
_atom_site_refinement_flags_adp
Pt1 Pt 0.22254(4) 0.17607(3) 0.78213(2) 0.03414(12) Uani 1 1 d . .
P1 P 0.1156(3) 0.23210(19) 0.87137(11) 0.0333(5) Uani 1 1 d . .
N1 N 0.2262(8) 0.0183(6) 0.8080(3) 0.0407(19) Uani 1 1 d . .
C1 C 0.3269(11) 0.1193(8) 0.7103(4) 0.043(2) Uani 1 1 d . .
C2 C 0.3856(10) 0.1657(9) 0.6564(4) 0.046(2) Uani 1 1 d . .
H2 H 0.369463 0.235224 0.649284 0.055 Uiso 1 1 calc R U
C3 C 0.4625(13) 0.1184(10) 0.6147(5) 0.060(3) Uani 1 1 d . .
H3 H 0.492630 0.154481 0.579204 0.072 Uiso 1 1 calc R U
C4 C 0.4962(12) 0.0178(11) 0.6244(5) 0.065(3) Uani 1 1 d . .
H4 H 0.552897 -0.014726 0.597242 0.078 Uiso 1 1 calc R U
C5 C 0.4438(10) -0.0350(9) 0.6758(5) 0.053(3) Uani 1 1 d . .
H5 H 0.462630 -0.104436 0.681664 0.063 Uiso 1 1 calc R U
C6 C 0.3642(11) 0.0132(9) 0.7184(4) 0.047(3) Uani 1 1 d . .
C7 C 0.3058(10) -0.0412(8) 0.7719(4) 0.040(2) Uani 1 1 d . .
C8 C 0.3176(12) -0.1459(7) 0.7847(5) 0.050(3) Uani 1 1 d . .
H8 H 0.372034 -0.185579 0.760122 0.061 Uiso 1 1 calc R U
C9 C 0.2517(13) -0.1902(9) 0.8317(5) 0.061(3) Uani 1 1 d . .
H9 H 0.262489 -0.259778 0.840724 0.074 Uiso 1 1 calc R U
C10 C 0.1691(12) -0.1328(8) 0.8660(5) 0.054(3) Uani 1 1 d . .
H10 H 0.119710 -0.162496 0.897624 0.064 Uiso 1 1 calc R U
C11 C 0.1600(11) -0.0318(8) 0.8534(5) 0.047(2) Uani 1 1 d . .
H11 H 0.103774 0.006579 0.877762 0.056 Uiso 1 1 calc R U
C12 C 0.2260(12) 0.3218(8) 0.7448(5) 0.057(3) Uani 1 1 d . .
H12A H 0.317229 0.335590 0.733176 0.086 Uiso 1 1 calc R U
H12B H 0.207982 0.369296 0.779461 0.086 Uiso 1 1 calc R U
H12C H 0.154556 0.328962 0.704191 0.086 Uiso 1 1 calc R U
C13 C 0.2027(9) 0.1724(8) 0.9515(4) 0.037(2) Uani 1 1 d . .
C14 C 0.1343(13) 0.1291(8) 1.0001(4) 0.056(3) Uani 1 1 d . .
H14 H 0.036209 0.132754 0.994603 0.067 Uiso 1 1 calc R U
C15 C 0.2099(13) 0.0803(9) 1.0568(5) 0.061(3) Uani 1 1 d . .
H15 H 0.162493 0.047900 1.088123 0.073 Uiso 1 1 calc R U
C16 C 0.3533(16) 0.0794(9) 1.0672(5) 0.069(4) Uani 1 1 d . .
H16 H 0.403373 0.050077 1.107363 0.083 Uiso 1 1 calc R U
C17 C 0.4262(12) 0.1210(9) 1.0195(5) 0.056(3) Uani 1 1 d . .
H17 H 0.524384 0.117560 1.025693 0.067 Uiso 1 1 calc R U
C18 C 0.3485(11) 0.1680(8) 0.9621(4) 0.049(2) Uani 1 1 d . .
H18 H 0.395911 0.197544 0.929698 0.059 Uiso 1 1 calc R U
C19 C -0.0736(9) 0.2018(7) 0.8628(4) 0.034(2) Uani 1 1 d . .
C20 C -0.1358(10) 0.1361(7) 0.8111(4) 0.041(2) Uani 1 1 d . .
H20 H -0.080935 0.106126 0.782013 0.049 Uiso 1 1 calc R U
C21 C -0.2802(12) 0.1145(9) 0.8024(5) 0.055(3) Uani 1 1 d . .
H21 H -0.321803 0.071984 0.766566 0.066 Uiso 1 1 calc R U
C22 C -0.3598(10) 0.1557(8) 0.8461(5) 0.049(3) Uani 1 1 d . .
H22 H -0.455186 0.139055 0.841270 0.059 Uiso 1 1 calc R U
C23 C -0.2994(11) 0.2226(9) 0.8980(5) 0.053(3) Uani 1 1 d . .
H23 H -0.354521 0.252499 0.927025 0.064 Uiso 1 1 calc R U
C24 C -0.1575(10) 0.2440(8) 0.9060(5) 0.044(2) Uani 1 1 d . .
H24 H -0.116868 0.287794 0.941216 0.053 Uiso 1 1 calc R U
C25 C 0.1168(10) 0.3662(7) 0.8948(4) 0.035(2) Uani 1 1 d . .
C26 C 0.0331(12) 0.4351(8) 0.8501(5) 0.049(3) Uani 1 1 d . .
H26 H -0.023011 0.411364 0.809682 0.059 Uiso 1 1 calc R U
C27 C 0.0342(13) 0.5384(9) 0.8661(5) 0.061(3) Uani 1 1 d . .
H27 H -0.015429 0.583984 0.834435 0.073 Uiso 1 1 calc R U
C28 C 0.1073(11) 0.5742(8) 0.9278(5) 0.049(3) Uani 1 1 d . .
H28 H 0.106155 0.643335 0.938616 0.058 Uiso 1 1 calc R U
C29 C 0.1807(12) 0.5074(8) 0.9724(5) 0.052(3) Uani 1 1 d . .
H29 H 0.226389 0.531192 1.015178 0.063 Uiso 1 1 calc R U
C30 C 0.1909(11) 0.4046(7) 0.9571(5) 0.044(2) Uani 1 1 d . .
H30 H 0.246819 0.361427 0.988253 0.053 Uiso 1 1 calc R U

loop_
_atom_site_aniso_label
_atom_site_aniso_U_11
_atom_site_aniso_U_22
_atom_site_aniso_U_33
_atom_site_aniso_U_23
_atom_site_aniso_U_13
_atom_site_aniso_U_12
Pt1 0.02977(19) 0.03585(19) 0.03771(17) -0.0013(2) 0.00851(12) -0.0027(2)
P1 0.0272(13) 0.0343(14) 0.0387(12) -0.0020(10) 0.0072(10) -0.0027(11)
N1 0.039(5) 0.044(5) 0.040(4) -0.007(4) 0.010(4) 0.000(4)
C1 0.055(7) 0.043(6) 0.032(5) -0.006(4) 0.011(4) -0.014(5)
C2 0.038(6) 0.048(6) 0.051(5) -0.001(5) 0.008(4) -0.001(6)
C3 0.063(8) 0.069(8) 0.056(6) -0.011(6) 0.034(6) -0.007(7)
C4 0.050(7) 0.092(10) 0.060(7) -0.026(7) 0.031(6) -0.013(7)
C5 0.032(6) 0.059(7) 0.070(6) -0.016(6) 0.017(5) -0.002(6)
C6 0.039(6) 0.067(8) 0.034(5) -0.011(5) 0.000(4) 0.001(6)
C7 0.031(6) 0.045(6) 0.042(5) -0.003(4) 0.002(4) 0.004(5)
C8 0.052(7) 0.030(6) 0.069(7) -0.011(5) 0.011(5) 0.005(5)
C9 0.072(8) 0.037(7) 0.077(7) 0.006(6) 0.018(6) 0.014(6)
C10 0.054(7) 0.036(6) 0.078(7) 0.008(5) 0.031(6) -0.008(6)
C11 0.051(7) 0.041(6) 0.051(5) -0.005(5) 0.016(5) 0.006(6)
C12 0.064(7) 0.046(6) 0.069(6) 0.005(6) 0.031(5) 0.021(7)
C13 0.031(5) 0.041(5) 0.036(4) 0.000(5) 0.000(4) -0.001(5)
C14 0.070(8) 0.058(7) 0.039(5) 0.002(5) 0.008(5) 0.002(6)
C15 0.064(8) 0.068(8) 0.049(6) 0.011(5) 0.006(6) -0.018(7)
C16 0.102(11) 0.049(7) 0.049(6) 0.014(5) -0.007(7) -0.003(8)
C17 0.041(7) 0.059(7) 0.064(7) 0.007(6) -0.002(5) 0.007(6)
C18 0.054(7) 0.043(6) 0.048(5) 0.007(5) 0.004(4) 0.002(6)
C19 0.027(5) 0.035(6) 0.039(4) 0.005(4) 0.004(4) -0.003(4)
C20 0.041(6) 0.042(5) 0.038(5) -0.003(4) 0.005(4) -0.003(5)
C21 0.057(8) 0.063(8) 0.039(5) 0.008(5) -0.003(5) -0.006(6)
C22 0.025(5) 0.055(8) 0.067(6) 0.009(5) 0.006(5) -0.009(5)
C23 0.033(6) 0.061(7) 0.066(6) -0.002(5) 0.013(5) 0.004(6)
C24 0.035(6) 0.046(6) 0.053(5) -0.013(5) 0.012(4) -0.005(5)
C25 0.030(5) 0.030(5) 0.046(5) 0.003(4) 0.006(4) 0.001(4)
C26 0.056(7) 0.042(6) 0.045(5) -0.002(4) -0.003(5) 0.002(6)
C27 0.082(9) 0.045(7) 0.051(6) 0.006(5) 0.003(6) 0.018(7)
C28 0.051(7) 0.030(6) 0.070(7) -0.001(5) 0.023(5) -0.002(5)
C29 0.053(7) 0.048(7) 0.055(6) -0.013(5) 0.007(5) -0.008(6)
C30 0.045(6) 0.036(6) 0.047(5) -0.004(4) -0.001(5) 0.000(5)

loop_
_atom_type_symbol
_atom_type_description
_atom_type_scat_dispersion_real
_atom_type_scat_dispersion_imag
_atom_type_scat_source
C C 0.0033 0.0016 'International Tables Vol C Tables 4.2.6.8 and 6.1.1.4'
H H 0.0000 0.0000 'International Tables Vol C Tables 4.2.6.8 and 6.1.1.4'
N N 0.0061 0.0033 'International Tables Vol C Tables 4.2.6.8 and 6.1.1.4'
P P 0.1023 0.0942 'International Tables Vol C Tables 4.2.6.8 and 6.1.1.4'
Pt Pt -1.7033 8.3905 'International Tables Vol C Tables 4.2.6.8 and 6.1.1.4'

loop_
_geom_angle_atom_site_label_1
_geom_angle_atom_site_label_2
_geom_angle_atom_site_label_3
_geom_angle
C1 Pt1 C12 93.0(4)
C1 Pt1 N1 79.5(3)
C12 Pt1 N1 172.2(3)
C1 Pt1 P1 174.9(3)
C12 Pt1 P1 90.7(3)
N1 Pt1 P1 96.8(2)
C25 P1 C13 102.4(4)
C25 P1 C19 101.2(4)
C13 P1 C19 106.4(4)
C25 P1 Pt1 121.2(3)
C13 P1 Pt1 108.7(3)
C19 P1 Pt1 115.4(3)
C11 N1 C7 115.7(8)
C11 N1 Pt1 129.7(6)
C7 N1 Pt1 114.6(6)
C2 C1 C6 111.9(9)
C2 C1 Pt1 132.5(8)
C6 C1 Pt1 115.2(7)
C3 C2 C1 126.0(11)
C3 C2 H2 117.0
C1 C2 H2 117.0
C2 C3 C4 120.2(11)
C2 C3 H3 119.9
C4 C3 H3 119.9
C3 C4 C5 118.4(11)
C3 C4 H4 120.8
C5 C4 H4 120.8
C6 C5 C4 121.5(11)
C6 C5 H5 119.3
C4 C5 H5 119.3
C5 C6 C1 122.0(10)
C5 C6 C7 122.4(10)
C1 C6 C7 115.5(9)
N1 C7 C8 120.1(9)
N1 C7 C6 114.4(9)
C8 C7 C6 125.4(9)
C9 C8 C7 121.1(10)
C9 C8 H8 119.5
C7 C8 H8 119.5
C8 C9 C10 119.4(10)
C8 C9 H9 120.3
C10 C9 H9 120.3
C11 C10 C9 118.6(10)
C11 C10 H10 120.7
C9 C10 H10 120.7
C10 C11 N1 125.2(10)
C10 C11 H11 117.4
N1 C11 H11 117.4
Pt1 C12 H12A 109.5
Pt1 C12 H12B 109.5
H12A C12 H12B 109.5
Pt1 C12 H12C 109.5
H12A C12 H12C 109.5
H12B C12 H12C 109.5
C14 C13 C18 118.4(9)
C14 C13 P1 125.0(8)
C18 C13 P1 116.6(7)
C13 C14 C15 120.4(11)
C13 C14 H14 119.8
C15 C14 H14 119.8
C16 C15 C14 120.3(11)
C16 C15 H15 119.9
C14 C15 H15 119.9
C15 C16 C17 121.2(10)
C15 C16 H16 119.4
C17 C16 H16 119.4
C16 C17 C18 117.7(11)
C16 C17 H17 121.1
C18 C17 H17 121.1
C13 C18 C17 122.0(10)
C13 C18 H18 119.0
C17 C18 H18 119.0
C20 C19 C24 118.4(9)
C20 C19 P1 119.5(7)
C24 C19 P1 122.1(7)
C19 C20 C21 120.5(9)
C19 C20 H20 119.7
C21 C20 H20 119.7
C22 C21 C20 120.0(10)
C22 C21 H21 120.0
C20 C21 H21 120.0
C21 C22 C23 120.3(10)
C21 C22 H22 119.8
C23 C22 H22 119.8
C24 C23 C22 119.3(10)
C24 C23 H23 120.4
C22 C23 H23 120.4
C23 C24 C19 121.5(9)
C23 C24 H24 119.2
C19 C24 H24 119.2
C30 C25 C26 117.6(9)
C30 C25 P1 123.4(7)
C26 C25 P1 119.0(7)
C27 C26 C25 120.2(9)
C27 C26 H26 119.9
C25 C26 H26 119.9
C28 C27 C26 121.0(9)
C28 C27 H27 119.5
C26 C27 H27 119.5
C29 C28 C27 118.7(10)
C29 C28 H28 120.7
C27 C28 H28 120.7
C28 C29 C30 122.7(9)
C28 C29 H29 118.7
C30 C29 H29 118.7
C29 C30 C25 119.6(9)
C29 C30 H30 120.2
C25 C30 H30 120.2

loop_
_geom_bond_atom_site_label_1
_geom_bond_atom_site_label_2
_geom_bond_distance
Pt1 C1 2.011(9)
Pt1 C12 2.047(10)
Pt1 N1 2.126(8)
Pt1 P1 2.302(2)
P1 C25 1.815(9)
P1 C13 1.822(8)
P1 C19 1.838(9)
N1 C11 1.352(12)
N1 C7 1.372(11)
C1 C2 1.421(13)
C1 C6 1.436(14)
C2 C3 1.346(14)
C2 H2 0.9300
C3 C4 1.362(17)
C3 H3 0.9300
C4 C5 1.389(15)
C4 H4 0.9300
C5 C6 1.381(13)
C5 H5 0.9300
C6 C7 1.461(13)
C7 C8 1.395(13)
C8 C9 1.341(15)
C8 H8 0.9300
C9 C10 1.356(15)
C9 H9 0.9300
C10 C11 1.346(14)
C10 H10 0.9300
C11 H11 0.9300
C12 H12A 0.9600
C12 H12B 0.9600
C12 H12C 0.9600
C13 C14 1.373(13)
C13 C18 1.380(13)
C14 C15 1.374(14)
C14 H14 0.9300
C15 C16 1.357(17)
C15 H15 0.9300
C16 C17 1.377(16)
C16 H16 0.9300
C17 C18 1.381(13)
C17 H17 0.9300
C18 H18 0.9300
C19 C20 1.382(12)
C19 C24 1.383(12)
C20 C21 1.396(14)
C20 H20 0.9300
C21 C22 1.358(14)
C21 H21 0.9300
C22 C23 1.391(14)
C22 H22 0.9300
C23 C24 1.372(14)
C23 H23 0.9300
C24 H24 0.9300
C25 C30 1.396(12)
C25 C26 1.408(12)
C26 C27 1.388(14)
C26 H26 0.9300
C27 C28 1.371(13)
C27 H27 0.9300
C28 C29 1.345(13)
C28 H28 0.9300
C29 C30 1.387(13)
C29 H29 0.9300
C30 H30 0.9300

loop_
_geom_torsion_atom_site_label_1
_geom_torsion_atom_site_label_2
_geom_torsion_atom_site_label_3
_geom_torsion_atom_site_label_4
_geom_torsion
C6 C1 C2 C3 2.6(14)
Pt1 C1 C2 C3 174.9(9)
C1 C2 C3 C4 -3.2(17)
C2 C3 C4 C5 3.0(17)
C3 C4 C5 C6 -2.7(16)
C4 C5 C6 C1 2.4(15)
C4 C5 C6 C7 178.8(9)
C2 C1 C6 C5 -2.1(14)
Pt1 C1 C6 C5 -175.9(7)
C2 C1 C6 C7 -178.8(8)
Pt1 C1 C6 C7 7.5(11)
C11 N1 C7 C8 -1.8(13)
Pt1 N1 C7 C8 179.4(7)
C11 N1 C7 C6 174.1(8)
Pt1 N1 C7 C6 -4.7(9)
C5 C6 C7 N1 -178.2(9)
C1 C6 C7 N1 -1.6(12)
C5 C6 C7 C8 -2.6(15)
C1 C6 C7 C8 174.0(9)
N1 C7 C8 C9 0.2(15)
C6 C7 C8 C9 -175.1(10)
C7 C8 C9 C10 1.9(17)
C8 C9 C10 C11 -2.3(17)
C9 C10 C11 N1 0.7(17)
C7 N1 C11 C10 1.3(15)
Pt1 N1 C11 C10 179.9(8)
C25 P1 C13 C14 95.9(10)
C19 P1 C13 C14 -9.9(10)
Pt1 P1 C13 C14 -134.7(9)
C25 P1 C13 C18 -86.4(9)
C19 P1 C13 C18 167.9(8)
Pt1 P1 C13 C18 43.0(9)
C18 C13 C14 C15 -1.7(16)
P1 C13 C14 C15 176.0(8)
C13 C14 C15 C16 3.6(18)
C14 C15 C16 C17 -4.2(19)
C15 C16 C17 C18 2.9(18)
C14 C13 C18 C17 0.5(16)
P1 C13 C18 C17 -177.4(8)
C16 C17 C18 C13 -1.1(16)
C25 P1 C19 C20 142.3(7)
C13 P1 C19 C20 -111.1(8)
Pt1 P1 C19 C20 9.6(8)
C25 P1 C19 C24 -36.7(8)
C13 P1 C19 C24 70.0(9)
Pt1 P1 C19 C24 -169.4(7)
C24 C19 C20 C21 1.0(14)
P1 C19 C20 C21 -178.0(7)
C19 C20 C21 C22 -2.0(15)
C20 C21 C22 C23 2.5(16)
C21 C22 C23 C24 -2.1(16)
C22 C23 C24 C19 1.1(16)
C20 C19 C24 C23 -0.5(15)
P1 C19 C24 C23 178.4(8)
C13 P1 C25 C30 9.0(9)
C19 P1 C25 C30 118.7(9)
Pt1 P1 C25 C30 -112.2(8)
C13 P1 C25 C26 -167.5(8)
C19 P1 C25 C26 -57.7(9)
Pt1 P1 C25 C26 71.3(9)
C30 C25 C26 C27 4.6(16)
P1 C25 C26 C27 -178.7(9)
C25 C26 C27 C28 -5.1(18)
C26 C27 C28 C29 1.2(18)
C27 C28 C29 C30 3.1(17)
C28 C29 C30 C25 -3.5(17)
C26 C25 C30 C29 -0.4(15)
P1 C25 C30 C29 -176.9(8)
